data_1520526
loop_
_publ_author_name
'Aggarwal, Himanshu'
'Das, Raj Kumar'
'Bhatt, Prashant M.'
'Barbour, Leonard J.'

_publ_section_title
;
 Isolation of a structural intermediate during switching of degree of
 interpenetration in a metal--organic framework
;
_journal_issue 8
_journal_name_full 'Chem. Sci.'
_journal_page_first 4986
_journal_paper_doi 10.1039/C5SC01796C
_journal_volume 6
_journal_year 2015
_chemical_formula_moiety 'C17 H10 Co N O4'
_chemical_formula_sum 'C17 H10 Co N O4'
_chemical_formula_weight 351.19
_chemical_name_systematic
; 
 ? 
;
_space_group_IT_number 2
_symmetry_cell_setting triclinic
_symmetry_space_group_name_Hall '-P 1'
_symmetry_space_group_name_H-M 'P -1'
_atom_sites_solution_hydrogens geom
_atom_sites_solution_primary direct
_atom_sites_solution_secondary difmap
_audit_creation_method SHELXL-97
_audit_update_record
;
2015-03-04 deposited with the CCDC.
2015-06-11 downloaded from the CCDC.
;
_cell_angle_alpha 71.4300(10)
_cell_angle_beta 86.2820(10)
_cell_angle_gamma 82.2650(10)
_cell_formula_units_Z 2
_cell_length_a 7.7116(7)
_cell_length_b 10.2889(10)
_cell_length_c 11.0085(10)
_cell_measurement_reflns_used 4592
_cell_measurement_temperature 296(2)
_cell_measurement_theta_max 23.29
_cell_measurement_theta_min 2.38
_cell_volume 820.22(13)
_computing_cell_refinement 'SAINT (Bruker, 2009)'
_computing_data_reduction SAINT
_computing_molecular_graphics 'X-Seed (Barbour 2001)'
_computing_structure_refinement 'SHELXL-97 (Sheldrick, 1997)'
_computing_structure_solution 'SHELXS-97 (Sheldrick, 1990)'
_diffrn_ambient_temperature 296(2)
_diffrn_measured_fraction_theta_full 0.997
_diffrn_measured_fraction_theta_max 0.996
_diffrn_measurement_device_type 'CCD area detector'
_diffrn_measurement_method 'phi and omega scans'
_diffrn_radiation_monochromator graphite
_diffrn_radiation_source 'fine-focus sealed tube'
_diffrn_radiation_type MoK\a
_diffrn_radiation_wavelength 0.71073
_diffrn_reflns_av_R_equivalents 0.0574
_diffrn_reflns_av_sigmaI/netI 0.0421
_diffrn_reflns_limit_h_max 10
_diffrn_reflns_limit_h_min -10
_diffrn_reflns_limit_k_max 13
_diffrn_reflns_limit_k_min -13
_diffrn_reflns_limit_l_max 14
_diffrn_reflns_limit_l_min -14
_diffrn_reflns_number 23571
_diffrn_reflns_theta_full 26.00
_diffrn_reflns_theta_max 28.30
_diffrn_reflns_theta_min 1.95
_exptl_absorpt_coefficient_mu 1.063
_exptl_absorpt_correction_T_max 0.9790
_exptl_absorpt_correction_T_min 0.8803
_exptl_absorpt_correction_type multi-scan
_exptl_absorpt_process_details SADABS
_exptl_crystal_colour pink
_exptl_crystal_density_diffrn 1.422
_exptl_crystal_density_method 'not measured'
_exptl_crystal_description block
_exptl_crystal_F_000 356
_exptl_crystal_size_max 0.12
_exptl_crystal_size_mid 0.05
_exptl_crystal_size_min 0.02
_platon_squeeze_details
;
;
_refine_diff_density_max 1.596
_refine_diff_density_min -0.534
_refine_diff_density_rms 0.085
_refine_ls_extinction_method none
_refine_ls_goodness_of_fit_ref 1.062
_refine_ls_hydrogen_treatment mixed
_refine_ls_matrix_type full
_refine_ls_number_parameters 236
_refine_ls_number_reflns 4064
_refine_ls_number_restraints 24
_refine_ls_restrained_S_all 1.060
_refine_ls_R_factor_all 0.0720
_refine_ls_R_factor_gt 0.0492
_refine_ls_shift/su_max 0.001
_refine_ls_shift/su_mean 0.000
_refine_ls_structure_factor_coef Fsqd
_refine_ls_weighting_details 'calc w=1/[\s^2^(Fo^2^)+(0.0674P)^2^+0.6200P] where P=(Fo^2^+2Fc^2^)/3'
_refine_ls_weighting_scheme calc
_refine_ls_wR_factor_gt 0.1217
_refine_ls_wR_factor_ref 0.1331
_reflns_number_gt 3101
_reflns_number_total 4064
_reflns_threshold_expression >2sigma(I)
_cod_data_source_file c5sc01796c2.cif
_cod_data_source_block LJB_2fa'_1
_cod_depositor_comments
;
The following automatic conversions were performed:

'_symmetry_cell_setting' value 'Triclinic' changed to 'triclinic'
according to
/usr/data/users/saulius/crontab/automatic-downloads/rss-feeds/RSC/lib/dictionaries/cif_core.dic
dictionary named 'cif_core.dic' version 2.4.2 from 2011-04-26.

Automatic conversion script
Id: cif_fix_values 3271 2015-04-21 07:52:19Z andrius 

 Adding full bibliography for 1520525--1520530.cif.
;
_cod_database_code 1520526

loop_
_symmetry_equiv_pos_as_xyz
'x, y, z'
'-x, -y, -z'

loop_
_atom_site_label
_atom_site_type_symbol
_atom_site_fract_x
_atom_site_fract_y
_atom_site_fract_z
_atom_site_U_iso_or_equiv
_atom_site_adp_type
_atom_site_occupancy
_atom_site_symmetry_multiplicity
_atom_site_calc_flag
_atom_site_refinement_flags
_atom_site_disorder_assembly
_atom_site_disorder_group
Co1 Co 0.64464(5) 0.54651(4) 0.54260(4) 0.02856(14) Uani 1 1 d . . .
O4 O 0.2322(3) 0.4990(2) 0.6077(2) 0.0379(5) Uani 1 1 d . . .
O3 O 0.4550(3) 0.5803(2) 0.6698(2) 0.0374(5) Uani 1 1 d . A .
O2 O 0.2499(3) 0.6221(2) 0.3128(2) 0.0425(6) Uani 1 1 d . . .
N1A N 0.7683(18) 0.716(2) 0.5281(9) 0.047(2) Uani 0.501(12) 1 d PD A 1
O1 O 0.4682(4) 0.6824(3) 0.3964(2) 0.0463(6) Uani 1 1 d . A .
C7 C 0.3055(4) 0.5400(3) 0.6858(3) 0.0306(6) Uani 1 1 d . . .
C8 C 0.2099(4) 0.5364(3) 0.8099(3) 0.0342(7) Uani 1 1 d . A .
C1 C 0.3642(5) 0.7012(3) 0.3077(3) 0.0379(7) Uani 1 1 d . . .
C2 C 0.3827(5) 0.8191(4) 0.1876(3) 0.0434(8) Uani 1 1 d . A .
C4 C 0.5368(5) 0.8753(4) 0.1629(3) 0.0498(9) Uani 1 1 d . . .
H4 H 0.6235 0.8455 0.2240 0.060 Uiso 1 1 calc R A .
C5 C 0.5663(5) 0.9780(4) 0.0458(4) 0.0511(10) Uani 1 1 d . . .
C12 C -0.0436(4) 0.4865(4) 0.9512(3) 0.0375(7) Uani 1 1 d . . .
C11 C 0.0449(4) 0.4975(4) 0.8321(3) 0.0385(8) Uani 1 1 d . . .
H11 H -0.0098 0.4781 0.7681 0.046 Uiso 1 1 calc R A .
C9 C 0.2939(5) 0.5644(4) 0.9064(3) 0.0481(9) Uani 1 1 d . . .
H9 H 0.4057 0.5914 0.8908 0.058 Uiso 1 1 calc R A .
C10 C 0.2134(5) 0.5524(5) 1.0229(3) 0.0522(10) Uani 1 1 d . . .
H10 H 0.2718 0.5703 1.0862 0.063 Uiso 1 1 calc R . .
C3 C 0.2505(6) 0.8627(4) 0.0970(4) 0.0595(11) Uani 1 1 d . . .
H3 H 0.1467 0.8226 0.1144 0.071 Uiso 1 1 calc R A .
C6 C 0.2727(5) 0.9640(5) -0.0172(4) 0.0681(14) Uani 1 1 d . . .
H6 H 0.1828 0.9946 -0.0757 0.082 Uiso 1 1 calc R . .
C15A C 0.9504(5) 0.9433(5) 0.5039(4) 0.058(2) Uani 0.501(12) 1 d PD . 1
C17A C 0.6878(11) 0.8297(9) 0.5595(10) 0.047(2) Uani 0.501(12) 1 d PD A 1
H17A H 0.5720 0.8296 0.5889 0.056 Uiso 0.501(12) 1 calc PR A 1
C16A C 0.7715(11) 0.9439(10) 0.5493(9) 0.058(2) Uani 0.501(12) 1 d PD A 1
H16A H 0.7134 1.0188 0.5713 0.070 Uiso 0.501(12) 1 calc PR A 1
C16B C 0.8406(12) 0.8873(9) 0.6125(9) 0.054(2) Uani 0.499(12) 1 d PD A 2
H16B H 0.8165 0.9340 0.6726 0.065 Uiso 0.499(12) 1 calc PR A 2
C17B C 0.7571(10) 0.7747(8) 0.6211(7) 0.0370(18) Uani 0.499(12) 1 d PD A 2
H17B H 0.6765 0.7465 0.6879 0.044 Uiso 0.499(12) 1 calc PR A 2
C14B C 0.9926(13) 0.8578(13) 0.4267(10) 0.036(2) Uani 0.499(12) 1 d PDU A 2
H14B H 1.0723 0.8829 0.3587 0.043 Uiso 0.499(12) 1 calc PR A 2
C14A C 1.0208(16) 0.8326(15) 0.4753(9) 0.043(3) Uani 0.501(12) 1 d PD A 1
H14A H 1.1364 0.8288 0.4456 0.052 Uiso 0.501(12) 1 calc PR A 1
C13A C 0.9311(19) 0.7227(15) 0.4874(10) 0.036(3) Uani 0.501(12) 1 d PD A 1
H13A H 0.9897 0.6480 0.4653 0.043 Uiso 0.501(12) 1 calc PR A 1
C13B C 0.9019(16) 0.7459(13) 0.4436(10) 0.031(2) Uani 0.499(12) 1 d PDU A 2
H13B H 0.9225 0.6965 0.3855 0.037 Uiso 0.499(12) 1 calc PR A 2
N1B N 0.7864(16) 0.7056(18) 0.5393(8) 0.0370(18) Uani 0.499(12) 1 d PDU A 2
C15B C 0.9625(11) 0.9312(8) 0.5124(7) 0.054(2) Uani 0.499(12) 1 d PD . 2

loop_
_atom_site_aniso_label
_atom_site_aniso_U_11
_atom_site_aniso_U_22
_atom_site_aniso_U_33
_atom_site_aniso_U_23
_atom_site_aniso_U_13
_atom_site_aniso_U_12
Co1 0.0346(2) 0.0364(2) 0.0221(2) -0.01472(15) 0.01454(15) -0.02356(17)
O4 0.0383(13) 0.0578(14) 0.0273(11) -0.0227(10) 0.0150(9) -0.0243(11)
O3 0.0386(13) 0.0519(13) 0.0320(11) -0.0226(10) 0.0197(9) -0.0276(10)
O2 0.0504(15) 0.0437(13) 0.0334(12) -0.0083(10) 0.0087(10) -0.0194(11)
N1A 0.039(3) 0.050(4) 0.065(4) -0.031(3) 0.014(3) -0.023(3)
O1 0.0576(16) 0.0457(14) 0.0333(12) -0.0079(10) 0.0065(11) -0.0132(12)
C7 0.0363(17) 0.0375(15) 0.0234(13) -0.0148(12) 0.0129(12) -0.0167(13)
C8 0.0351(17) 0.0496(18) 0.0252(14) -0.0192(13) 0.0138(12) -0.0189(14)
C1 0.0440(19) 0.0427(18) 0.0267(15) -0.0096(13) 0.0073(14) -0.0103(15)
C2 0.047(2) 0.0432(18) 0.0351(17) -0.0019(14) 0.0036(15) -0.0159(15)
C4 0.047(2) 0.056(2) 0.0384(18) 0.0034(16) -0.0089(16) -0.0189(17)
C5 0.047(2) 0.055(2) 0.043(2) 0.0038(16) -0.0065(16) -0.0218(17)
C12 0.0328(17) 0.063(2) 0.0277(15) -0.0256(15) 0.0130(13) -0.0225(15)
C11 0.0345(17) 0.066(2) 0.0240(14) -0.0242(15) 0.0111(12) -0.0194(15)
C9 0.0364(19) 0.086(3) 0.0387(18) -0.0354(18) 0.0191(15) -0.0356(18)
C10 0.040(2) 0.102(3) 0.0357(18) -0.042(2) 0.0161(15) -0.037(2)
C3 0.046(2) 0.066(3) 0.055(2) 0.006(2) -0.0055(19) -0.0270(19)
C6 0.050(2) 0.084(3) 0.052(2) 0.017(2) -0.015(2) -0.032(2)
C15A 0.041(4) 0.059(4) 0.093(5) -0.047(4) 0.032(4) -0.028(3)
C17A 0.039(3) 0.050(4) 0.065(4) -0.031(3) 0.014(3) -0.023(3)
C16A 0.041(4) 0.059(4) 0.093(5) -0.047(4) 0.032(4) -0.028(3)
C16B 0.072(5) 0.058(4) 0.055(4) -0.040(3) 0.036(4) -0.052(3)
C17B 0.050(4) 0.045(3) 0.027(3) -0.018(2) 0.018(2) -0.036(3)
C14B 0.038(5) 0.039(5) 0.039(5) -0.018(5) 0.020(4) -0.028(4)
C14A 0.030(4) 0.043(6) 0.062(8) -0.021(6) 0.012(5) -0.021(4)
C13A 0.031(5) 0.034(5) 0.046(7) -0.016(6) 0.002(5) -0.007(3)
C13B 0.036(6) 0.035(5) 0.028(5) -0.015(4) 0.012(4) -0.020(4)
N1B 0.050(4) 0.045(3) 0.027(3) -0.018(2) 0.018(2) -0.036(3)
C15B 0.072(5) 0.058(4) 0.055(4) -0.040(3) 0.036(4) -0.052(3)

loop_
_atom_type_symbol
_atom_type_description
_atom_type_scat_dispersion_real
_atom_type_scat_dispersion_imag
_atom_type_scat_source
C C 0.0033 0.0016 'International Tables Vol C Tables 4.2.6.8 and 6.1.1.4'
H H 0.0000 0.0000 'International Tables Vol C Tables 4.2.6.8 and 6.1.1.4'
N N 0.0061 0.0033 'International Tables Vol C Tables 4.2.6.8 and 6.1.1.4'
O O 0.0106 0.0060 'International Tables Vol C Tables 4.2.6.8 and 6.1.1.4'
Co Co 0.3494 0.9721 'International Tables Vol C Tables 4.2.6.8 and 6.1.1.4'

loop_
_geom_angle_atom_site_label_1
_geom_angle_atom_site_label_2
_geom_angle_atom_site_label_3
_geom_angle
_geom_angle_site_symmetry_1
_geom_angle_site_symmetry_3
O4 Co1 O3 162.11(9) 2_666 .
O4 Co1 N1A 96.8(4) 2_666 .
O3 Co1 N1A 96.2(4) . .
O4 Co1 O2 98.85(10) 2_666 2_666
O3 Co1 O2 88.06(10) . 2_666
N1A Co1 O2 110.4(2) . 2_666
O4 Co1 N1B 96.9(4) 2_666 .
O3 Co1 N1B 97.1(4) . .
N1A Co1 N1B 5.2(4) . .
O2 Co1 N1B 105.23(19) 2_666 .
O4 Co1 O1 83.02(10) 2_666 .
O3 Co1 O1 85.36(10) . .
N1A Co1 O1 87.3(2) . .
O2 Co1 O1 161.69(10) 2_666 .
N1B Co1 O1 92.5(2) . .
O4 Co1 Co1 82.76(7) 2_666 2_666
O3 Co1 Co1 79.53(6) . 2_666
N1A Co1 Co1 144.7(2) . 2_666
O2 Co1 Co1 104.54(7) 2_666 2_666
N1B Co1 Co1 149.9(2) . 2_666
O1 Co1 Co1 57.45(7) . 2_666
C7 O4 Co1 124.16(19) . 2_666
C7 O3 Co1 126.69(19) . .
C1 O2 Co1 98.1(2) . 2_666
C13A N1A C17A 115.5(18) . .
C13A N1A Co1 121.3(14) . .
C17A N1A Co1 123.3(10) . .
C1 O1 Co1 150.8(2) . .
O3 C7 O4 125.3(3) . .
O3 C7 C8 117.1(3) . .
O4 C7 C8 117.6(3) . .
C11 C8 C9 119.8(3) . .
C11 C8 C7 120.1(3) . .
C9 C8 C7 119.9(3) . .
O1 C1 O2 123.2(3) . .
O1 C1 C2 118.1(3) . .
O2 C1 C2 118.6(3) . .
C4 C2 C3 120.5(3) . .
C4 C2 C1 118.8(3) . .
C3 C2 C1 120.5(3) . .
C2 C4 C5 120.9(3) . .
C4 C5 C5 118.8(4) . 2_675
C4 C5 C6 121.7(3) . 2_675
C5 C5 C6 119.4(4) 2_675 2_675
C10 C12 C11 122.4(3) 2_567 .
C10 C12 C12 118.8(3) 2_567 2_567
C11 C12 C12 118.8(4) . 2_567
C8 C11 C12 120.9(3) . .
C10 C9 C8 120.7(3) . .
C9 C10 C12 120.9(3) . 2_567
C6 C3 C2 120.5(4) . .
C3 C6 C5 119.8(4) . 2_675
C14A C15A C16A 116.3(7) . .
C14A C15A C15A 122.3(8) . 2_776
C16A C15A C15A 121.4(6) . 2_776
N1A C17A C16A 123.1(10) . .
C17A C16A C15A 118.1(7) . .
C17B C16B C15B 119.4(6) . .
N1B C17B C16B 122.7(8) . .
C15B C14B C13B 118.7(10) . .
C15A C14A C13A 122.9(11) . .
N1A C13A C14A 124.1(15) . .
N1B C13B C14B 123.0(14) . .
C17B N1B C13B 118.7(16) . .
C17B N1B Co1 122.7(8) . .
C13B N1B Co1 118.4(12) . .
C14B C15B C16B 117.5(7) . .
C14B C15B C15B 121.0(9) . 2_776
C16B C15B C15B 120.8(9) . 2_776

loop_
_geom_bond_atom_site_label_1
_geom_bond_atom_site_label_2
_geom_bond_distance
_geom_bond_site_symmetry_2
Co1 O4 2.007(2) 2_666
Co1 O3 2.032(2) .
Co1 N1A 2.06(2) .
Co1 O2 2.058(2) 2_666
Co1 N1B 2.08(2) .
Co1 O1 2.176(3) .
Co1 Co1 2.8617(8) 2_666
O4 C7 1.264(4) .
O4 Co1 2.007(2) 2_666
O3 C7 1.260(4) .
O2 C1 1.265(4) .
O2 Co1 2.058(2) 2_666
N1A C13A 1.31(2) .
N1A C17A 1.38(2) .
O1 C1 1.254(4) .
C7 C8 1.502(4) .
C8 C11 1.368(4) .
C8 C9 1.402(5) .
C1 C2 1.497(4) .
C2 C4 1.365(5) .
C2 C3 1.400(5) .
C4 C5 1.410(5) .
C5 C5 1.410(7) 2_675
C5 C6 1.423(5) 2_675
C12 C10 1.406(5) 2_567
C12 C11 1.418(4) .
C12 C12 1.420(6) 2_567
C9 C10 1.365(4) .
C10 C12 1.406(5) 2_567
C3 C6 1.371(5) .
C6 C5 1.423(5) 2_675
C15A C14A 1.315(16) .
C15A C16A 1.437(9) .
C15A C15A 1.457(9) 2_776
C17A C16A 1.385(10) .
C16B C17B 1.375(9) .
C16B C15B 1.401(10) .
C17B N1B 1.306(17) .
C14B C15B 1.377(15) .
C14B C13B 1.383(19) .
C14A C13A 1.37(2) .
C13B N1B 1.332(17) .
C15B C15B 1.538(14) 2_776

loop_
_platon_squeeze_void_nr
_platon_squeeze_void_average_x
_platon_squeeze_void_average_y
_platon_squeeze_void_average_z
_platon_squeeze_void_volume
_platon_squeeze_void_count_electrons
_platon_squeeze_void_content
1 0.000 0.180 0.155 54 2 ' '
2 -0.001 0.820 0.845 54 2 ' '
